data_7207023
loop_
_publ_author_name
'Sun, Lin'
'Ma, Li'
'Cai, Jin-Biao'
'Liang, Li'
'Deng, Hong'

_publ_section_title
;
 Novel tetrazole-based metal--organic frameworks constructed from in situ
 synthesize bifunctional ligands: syntheses, structure and luminescent
 properties
;
_journal_issue 3
_journal_name_full CrystEngComm
_journal_page_first 890
_journal_paper_doi 10.1039/c1ce05829k
_journal_volume 14
_journal_year 2012
_chemical_formula_moiety '2(C13 H10 Cd N10), H0.48 O0.24, 2(H2 O)'
_chemical_formula_sum 'C26 H24.48 Cd2 N20 O2.24'
_chemical_formula_weight 877.80
_chemical_name_systematic
;
?
;
_space_group_IT_number 15
_symmetry_cell_setting monoclinic
_symmetry_space_group_name_Hall '-C 2yc'
_symmetry_space_group_name_H-M 'C 1 2/c 1'
_atom_sites_solution_hydrogens geom
_atom_sites_solution_primary direct
_atom_sites_solution_secondary difmap
_audit_creation_method SHELXL-97
_cell_angle_alpha 90.00
_cell_angle_beta 108.13(3)
_cell_angle_gamma 90.00
_cell_formula_units_Z 4
_cell_length_a 23.742(5)
_cell_length_b 8.9651(18)
_cell_length_c 16.641(3)
_cell_measurement_temperature 296(2)
_cell_volume 3366.2(13)
_computing_cell_refinement 'Apex2 (Bruker, 2005)'
_computing_data_collection 'Apex2 (Bruker, 2005)'
_computing_data_reduction 'Apex2 (Bruker, 2005)'
_computing_molecular_graphics 'SHELXTL 6.12'
_computing_publication_material 'SHELXTL 6.12'
_computing_structure_refinement 'SHELXTL 6.12'
_computing_structure_solution 'SHELXTL 6.12 (Bruker, 2000-2003)'
_diffrn_ambient_temperature 296(2)
_diffrn_measured_fraction_theta_full 0.982
_diffrn_measured_fraction_theta_max 0.982
_diffrn_measurement_device_type 'Bruker AXS SMART APEX CCD diffractometer'
_diffrn_measurement_method '\w scans'
_diffrn_radiation_monochromator graphite
_diffrn_radiation_source 'fine-focus sealed tube'
_diffrn_radiation_type MoK\a
_diffrn_radiation_wavelength 0.71073
_diffrn_reflns_av_R_equivalents 0.0699
_diffrn_reflns_av_sigmaI/netI 0.0622
_diffrn_reflns_limit_h_max 28
_diffrn_reflns_limit_h_min -28
_diffrn_reflns_limit_k_max 10
_diffrn_reflns_limit_k_min -10
_diffrn_reflns_limit_l_max 19
_diffrn_reflns_limit_l_min -19
_diffrn_reflns_number 12552
_diffrn_reflns_theta_full 25.19
_diffrn_reflns_theta_max 25.19
_diffrn_reflns_theta_min 3.34
_diffrn_standards_number 0
_exptl_absorpt_coefficient_mu 1.324
_exptl_absorpt_correction_T_max 0.853
_exptl_absorpt_correction_T_min 0.801
_exptl_absorpt_correction_type multi-scan
_exptl_absorpt_process_details 'Apex2 (Bruker, 2005)'
_exptl_crystal_colour colorless
_exptl_crystal_density_diffrn 1.732
_exptl_crystal_density_method 'not measured'
_exptl_crystal_description piece
_exptl_crystal_F_000 1737.9
_exptl_crystal_size_max 0.27
_exptl_crystal_size_mid 0.14
_exptl_crystal_size_min 0.12
_refine_diff_density_max 2.303
_refine_diff_density_min -0.640
_refine_diff_density_rms 0.161
_refine_ls_extinction_method none
_refine_ls_goodness_of_fit_ref 1.046
_refine_ls_hydrogen_treatment constr
_refine_ls_matrix_type full
_refine_ls_number_parameters 201
_refine_ls_number_reflns 2977
_refine_ls_number_restraints 0
_refine_ls_restrained_S_all 1.046
_refine_ls_R_factor_all 0.0659
_refine_ls_R_factor_gt 0.0590
_refine_ls_shift/su_max 0.000
_refine_ls_shift/su_mean 0.000
_refine_ls_structure_factor_coef Fsqd
_refine_ls_weighting_details 'calc w=1/[\s^2^(Fo^2^)+(0.1078P)^2^+7.1505P] where P=(Fo^2^+2Fc^2^)/3'
_refine_ls_weighting_scheme calc
_refine_ls_wR_factor_gt 0.1563
_refine_ls_wR_factor_ref 0.1672
_reflns_number_gt 2522
_reflns_number_total 3029
_reflns_threshold_expression >2sigma(I)
_cod_data_source_file c1ce05829k.txt
_cod_data_source_block 2a
_cod_original_cell_volume 3366.2(12)
_cod_original_sg_symbol_H-M 'C 2/c'
_cod_database_code 7207023

loop_
_symmetry_equiv_pos_as_xyz
'x, y, z'
'-x, y, -z+1/2'
'x+1/2, y+1/2, z'
'-x+1/2, y+1/2, -z+1/2'
'-x, -y, -z'
'x, -y, z-1/2'
'-x+1/2, -y+1/2, -z'
'x+1/2, -y+1/2, z-1/2'

loop_
_atom_site_label
_atom_site_type_symbol
_atom_site_fract_x
_atom_site_fract_y
_atom_site_fract_z
_atom_site_U_iso_or_equiv
_atom_site_adp_type
_atom_site_occupancy
_atom_site_symmetry_multiplicity
_atom_site_calc_flag
_atom_site_refinement_flags
C1 C 0.10407(10) 0.5760(3) 0.05235(15) 0.0588(16) Uani 1 1 d G
C2 C 0.05383(14) 0.6502(4) 0.0572(2) 0.083(3) Uani 1 1 d G
H2 H 0.0400 0.7337 0.0237 0.100 Uiso 1 1 calc R
C3 C 0.02424(15) 0.5996(5) 0.1120(3) 0.100(3) Uani 1 1 d G
H3 H -0.0094 0.6493 0.1153 0.120 Uiso 1 1 calc R
C4 C 0.04489(16) 0.4748(5) 0.1621(2) 0.091(3) Uani 1 1 d G
H4 H 0.0251 0.4409 0.1988 0.110 Uiso 1 1 calc R
C5 C 0.09513(17) 0.4006(4) 0.1573(2) 0.079(2) Uani 1 1 d G
H5 H 0.1090 0.3170 0.1907 0.094 Uiso 1 1 calc R
N1 N 0.12472(13) 0.4511(3) 0.10238(17) 0.0550(12) Uani 1 1 d G
C6 C 0.13685(11) 0.6142(3) -0.00471(13) 0.0597(16) Uani 1 1 d G
C7 C 0.11336(17) 0.7271(4) -0.0673(2) 0.094(3) Uani 1 1 d G
H7 H 0.0777 0.7757 -0.0731 0.113 Uiso 1 1 calc R
C8 C 0.1495(2) 0.7592(5) -0.1207(2) 0.114(4) Uani 1 1 d G
H8 H 0.1371 0.8335 -0.1613 0.137 Uiso 1 1 calc R
C9 C 0.2013(2) 0.6851(5) -0.1142(2) 0.096(3) Uani 1 1 d G
H9 H 0.2235 0.7060 -0.1501 0.115 Uiso 1 1 calc R
C10 C 0.21885(16) 0.5780(4) -0.0518(2) 0.0694(18) Uani 1 1 d G
H10 H 0.2537 0.5258 -0.0466 0.083 Uiso 1 1 calc R
N2 N 0.18844(12) 0.5448(3) 0.00202(17) 0.0590(13) Uani 1 1 d G
C11 C 0.3592(3) 0.3216(7) 0.1609(4) 0.0561(15) Uani 1 1 d .
C12 C 0.3621(4) 0.3321(8) 0.2509(4) 0.068(2) Uani 1 1 d .
H12A H 0.4028 0.3516 0.2849 0.082 Uiso 1 1 calc R
H12B H 0.3506 0.2369 0.2687 0.082 Uiso 1 1 calc R
C13 C 0.3227(3) 0.4529(7) 0.2677(3) 0.0539(14) Uani 1 1 d .
Cd1 Cd 0.213245(17) 0.34231(4) 0.09837(2) 0.0454(2) Uani 1 1 d .
N3 N 0.3101(2) 0.3046(6) 0.0955(3) 0.0486(11) Uani 1 1 d .
N4 N 0.3292(2) 0.2992(7) 0.0273(3) 0.0567(12) Uani 1 1 d .
N5 N 0.3863(3) 0.3076(9) 0.0510(4) 0.0777(19) Uani 1 1 d .
N6 N 0.4071(3) 0.3255(9) 0.1355(4) 0.081(2) Uani 1 1 d .
N7 N 0.2661(2) 0.4746(6) 0.2209(3) 0.0531(11) Uani 1 1 d .
N8 N 0.2478(2) 0.5908(6) 0.2558(3) 0.0554(13) Uani 1 1 d .
N9 N 0.2915(3) 0.6357(6) 0.3203(3) 0.0574(13) Uani 1 1 d .
N10 N 0.3403(3) 0.5522(7) 0.3297(3) 0.0637(14) Uani 1 1 d .
O1W O 0.0308(4) 0.0771(12) 0.0745(9) 0.181(5) Uani 1 1 d .
H1WA H 0.0496 0.0482 0.0364 0.272 Uiso 1 1 d R
H1WB H 0.0594 0.1241 0.1171 0.272 Uiso 1 1 d R
O2W O 0.0000 0.131(10) 0.2500 0.20(4) Uani 0.24 2 d SP
H2WB H 0.0000 0.0357 0.2500 0.298 Uiso 0.24 2 d SPR
H2WA H 0.0079 0.1854 0.2163 0.298 Uiso 0.12 1 d PR

loop_
_atom_site_aniso_label
_atom_site_aniso_U_11
_atom_site_aniso_U_22
_atom_site_aniso_U_33
_atom_site_aniso_U_23
_atom_site_aniso_U_13
_atom_site_aniso_U_12
C1 0.057(3) 0.058(4) 0.054(3) -0.017(3) 0.006(3) 0.012(3)
C2 0.080(5) 0.068(5) 0.083(5) -0.016(4) -0.001(5) 0.029(4)
C3 0.057(4) 0.120(8) 0.123(7) -0.032(7) 0.029(5) 0.019(5)
C4 0.075(5) 0.106(7) 0.106(6) -0.022(5) 0.049(5) -0.001(5)
C5 0.079(5) 0.091(6) 0.075(4) -0.010(4) 0.037(4) 0.017(4)
N1 0.059(3) 0.055(3) 0.053(3) -0.003(2) 0.020(2) 0.008(2)
C6 0.071(4) 0.044(3) 0.055(3) 0.002(3) 0.007(3) 0.013(3)
C7 0.119(7) 0.070(5) 0.076(5) 0.017(4) 0.003(5) 0.026(5)
C8 0.197(13) 0.075(6) 0.074(5) 0.031(4) 0.046(7) 0.033(7)
C9 0.160(10) 0.066(5) 0.068(5) 0.014(4) 0.047(6) 0.003(6)
C10 0.095(5) 0.056(4) 0.065(4) 0.010(3) 0.036(4) 0.004(4)
N2 0.080(4) 0.046(3) 0.049(3) 0.006(2) 0.019(3) 0.008(3)
C11 0.051(3) 0.053(4) 0.057(3) -0.006(3) 0.007(3) 0.013(3)
C12 0.079(5) 0.059(4) 0.055(4) -0.004(3) 0.003(3) 0.019(3)
C13 0.061(3) 0.056(3) 0.044(3) 0.002(2) 0.015(3) 0.005(3)
Cd1 0.0511(3) 0.0437(3) 0.0425(3) 0.00198(14) 0.0160(2) 0.00744(15)
N3 0.048(3) 0.053(3) 0.045(2) -0.007(2) 0.015(2) 0.004(2)
N4 0.052(3) 0.061(3) 0.056(3) -0.009(3) 0.015(2) 0.001(2)
N5 0.048(3) 0.112(5) 0.073(4) -0.029(4) 0.018(3) 0.005(3)
N6 0.049(3) 0.119(6) 0.070(4) -0.024(3) 0.009(3) 0.014(3)
N7 0.064(3) 0.046(3) 0.052(2) -0.003(2) 0.021(2) 0.006(2)
N8 0.066(3) 0.047(3) 0.057(3) -0.008(2) 0.025(3) 0.000(3)
N9 0.069(3) 0.055(3) 0.049(3) -0.008(2) 0.021(3) 0.001(3)
N10 0.074(3) 0.062(3) 0.052(3) -0.013(2) 0.015(2) 0.002(3)
O1W 0.088(5) 0.119(7) 0.282(13) -0.014(8) -0.022(7) 0.004(5)
O2W 0.13(4) 0.35(11) 0.07(3) 0.000 -0.04(3) 0.000

loop_
_atom_type_symbol
_atom_type_description
_atom_type_scat_dispersion_real
_atom_type_scat_dispersion_imag
_atom_type_scat_source
C C 0.0033 0.0016 'International Tables Vol C Tables 4.2.6.8 and 6.1.1.4'
H H 0.0000 0.0000 'International Tables Vol C Tables 4.2.6.8 and 6.1.1.4'
Cd Cd -0.8075 1.2024 'International Tables Vol C Tables 4.2.6.8 and 6.1.1.4'
N N 0.0061 0.0033 'International Tables Vol C Tables 4.2.6.8 and 6.1.1.4'
O O 0.0106 0.0060 'International Tables Vol C Tables 4.2.6.8 and 6.1.1.4'

loop_
_geom_angle_atom_site_label_1
_geom_angle_atom_site_label_2
_geom_angle_atom_site_label_3
_geom_angle
_geom_angle_site_symmetry_1
_geom_angle_site_symmetry_3
C2 C1 N1 120.0 . .
C2 C1 C6 124.9 . .
N1 C1 C6 115.0 . .
C1 C2 C3 120.0 . .
C1 C2 H2 120.0 . .
C3 C2 H2 120.0 . .
C4 C3 C2 120.0 . .
C4 C3 H3 120.0 . .
C2 C3 H3 120.0 . .
C3 C4 C5 120.0 . .
C3 C4 H4 120.0 . .
C5 C4 H4 120.0 . .
N1 C5 C4 120.0 . .
N1 C5 H5 120.0 . .
C4 C5 H5 120.0 . .
C5 N1 C1 120.0 . .
C5 N1 Cd1 121.70(7) . .
C1 N1 Cd1 118.15(8) . .
N2 C6 C7 121.6 . .
N2 C6 C1 119.8 . .
C7 C6 C1 118.6 . .
C6 C7 C8 114.6 . .
C6 C7 H7 122.7 . .
C8 C7 H7 122.7 . .
C9 C8 C7 123.0 . .
C9 C8 H8 118.5 . .
C7 C8 H8 118.5 . .
C8 C9 C10 116.7 . .
C8 C9 H9 121.7 . .
C10 C9 H9 121.7 . .
N2 C10 C9 123.7 . .
N2 C10 H10 118.1 . .
C9 C10 H10 118.1 . .
C10 N2 C6 120.3 . .
C10 N2 Cd1 123.17(7) . .
C6 N2 Cd1 115.97(8) . .
N6 C11 N3 111.2(6) . .
N6 C11 C12 123.0(6) . .
N3 C11 C12 125.8(7) . .
C11 C12 C13 113.3(5) . .
C11 C12 H12A 108.9 . .
C13 C12 H12A 108.9 . .
C11 C12 H12B 108.9 . .
C13 C12 H12B 108.9 . .
H12A C12 H12B 107.7 . .
N10 C13 N7 111.6(6) . .
N10 C13 C12 124.1(6) . .
N7 C13 C12 124.2(6) . .
N9 Cd1 N1 96.29(17) 4_545 .
N9 Cd1 N3 97.1(2) 4_545 .
N1 Cd1 N3 163.63(15) . .
N9 Cd1 N7 90.38(18) 4_545 .
N1 Cd1 N7 90.38(15) . .
N3 Cd1 N7 80.09(17) . .
N9 Cd1 N2 163.65(17) 4_545 .
N1 Cd1 N2 70.33(6) . .
N3 Cd1 N2 97.81(14) . .
N7 Cd1 N2 98.82(15) . .
N9 Cd1 N4 90.1(2) 4_545 7
N1 Cd1 N4 96.22(16) . 7
N3 Cd1 N4 93.20(18) . 7
N7 Cd1 N4 173.28(18) . 7
N2 Cd1 N4 82.29(16) . 7
C11 N3 N4 104.6(5) . .
C11 N3 Cd1 125.7(4) . .
N4 N3 Cd1 127.8(4) . .
N5 N4 N3 109.8(5) . .
N5 N4 Cd1 114.6(4) . 7
N3 N4 Cd1 126.6(4) . 7
N4 N5 N6 109.5(6) . .
C11 N6 N5 105.0(6) . .
N8 N7 C13 105.4(5) . .
N8 N7 Cd1 127.9(4) . .
C13 N7 Cd1 126.6(4) . .
N9 N8 N7 108.5(5) . .
N8 N9 N10 111.0(5) . .
N8 N9 Cd1 123.8(4) . 4
N10 N9 Cd1 125.0(4) . 4
C13 N10 N9 103.4(5) . .
H1WA O1W H1WB 105.2 . .
H2WB O2W H2WA 127.3 . .

loop_
_geom_bond_atom_site_label_1
_geom_bond_atom_site_label_2
_geom_bond_distance
_geom_bond_site_symmetry_2
C1 C2 1.3900 .
C1 N1 1.3900 .
C1 C6 1.4438 .
C2 C3 1.3900 .
C2 H2 0.9300 .
C3 C4 1.3900 .
C3 H3 0.9300 .
C4 C5 1.3900 .
C4 H4 0.9300 .
C5 N1 1.3900 .
C5 H5 0.9300 .
N1 Cd1 2.337(3) .
C6 N2 1.3475 .
C6 C7 1.4352 .
C7 C8 1.4416 .
C7 H7 0.9300 .
C8 C9 1.3728 .
C8 H8 0.9300 .
C9 C10 1.3799 .
C9 H9 0.9300 .
C10 N2 1.3466 .
C10 H10 0.9300 .
N2 Cd1 2.372(3) .
C11 N6 1.330(10) .
C11 N3 1.334(8) .
C11 C12 1.481(10) .
C12 C13 1.512(10) .
C12 H12A 0.9700 .
C12 H12B 0.9700 .
C13 N10 1.328(8) .
C13 N7 1.341(8) .
Cd1 N9 2.317(5) 4_545
Cd1 N3 2.338(5) .
Cd1 N7 2.356(5) .
Cd1 N4 2.385(5) 7
N3 N4 1.350(7) .
N4 N5 1.291(8) .
N4 Cd1 2.385(5) 7
N5 N6 1.348(9) .
N7 N8 1.330(7) .
N8 N9 1.303(7) .
N9 N10 1.346(8) .
N9 Cd1 2.317(5) 4
O1W H1WA 0.9174 .
O1W H1WB 0.9176 .
O2W H2WB 0.8511 .
O2W H2WA 0.8100 .
